data_7017707
loop_
_publ_author_name
'Zhang, Shuanming'
'Pattacini, Roberto'
'Jie, Suyun'
'Braunstein, Pierre'

_publ_section_title
;
 A phosphino-oxazoline ligand as a P,N-bridge in palladium/cobalt or
 P,N-chelate in nickel complexes: catalytic ethylene oligomerization.
;
_journal_issue 2
_journal_name_full 'Dalton transactions (Cambridge, England : 2003)'
_journal_page_first 379
_journal_page_last 386
_journal_paper_doi 10.1039/c1dt11352f
_journal_volume 41
_journal_year 2012
_chemical_formula_moiety 'C32 H32 Cl2 N2 Ni O2 P2, 2(C H Cl3)'
_chemical_formula_sum 'C34 H34 Cl8 N2 Ni O2 P2'
_chemical_formula_weight 906.88
_space_group_IT_number 2
_symmetry_cell_setting triclinic
_symmetry_Int_Tables_number 2
_symmetry_space_group_name_Hall '-P 1'
_symmetry_space_group_name_H-M 'P -1'
_atom_sites_solution_hydrogens geom
_atom_sites_solution_primary direct
_atom_sites_solution_secondary difmap
_audit_creation_method SHELXL-97
_cell_angle_alpha 88.468(4)
_cell_angle_beta 83.143(3)
_cell_angle_gamma 78.299(4)
_cell_formula_units_Z 2
_cell_length_a 9.7779(6)
_cell_length_b 11.0881(5)
_cell_length_c 18.3495(11)
_cell_measurement_reflns_used 4531
_cell_measurement_temperature 173(2)
_cell_measurement_theta_max 26.34
_cell_measurement_theta_min 0.98
_cell_volume 1934.14(19)
_computing_cell_refinement 'HKL Scalepack (Otwinowski & Minor 1997)'
_computing_data_reduction 'HKL Denzo and Scalepack (Otwinowski & Minor 1997)'
_computing_molecular_graphics ORTEP-3
_computing_publication_material PLATON
_computing_structure_refinement 'SHELXL-97 (Sheldrick, 1997)'
_computing_structure_solution 'SHELXS-97 (Sheldrick, 1997)'
_diffrn_ambient_temperature 173(2)
_diffrn_detector_area_resol_mean 9
_diffrn_measured_fraction_theta_full 0.972
_diffrn_measured_fraction_theta_max 0.972
_diffrn_measurement_device_type KappaCCD
_diffrn_measurement_method CCD
_diffrn_radiation_monochromator graphite
_diffrn_radiation_probe x-ray
_diffrn_radiation_type MoK\a
_diffrn_radiation_wavelength 0.71073
_diffrn_reflns_av_R_equivalents 0.0388
_diffrn_reflns_av_sigmaI/netI 0.0673
_diffrn_reflns_limit_h_max 11
_diffrn_reflns_limit_h_min -11
_diffrn_reflns_limit_k_max 13
_diffrn_reflns_limit_k_min -13
_diffrn_reflns_limit_l_max 21
_diffrn_reflns_limit_l_min -21
_diffrn_reflns_number 9816
_diffrn_reflns_theta_full 25.05
_diffrn_reflns_theta_max 25.05
_diffrn_reflns_theta_min 2.18
_diffrn_source 'fine-focus sealed tube'
_exptl_absorpt_coefficient_mu 1.172
_exptl_absorpt_correction_type none
_exptl_crystal_colour green
_exptl_crystal_density_diffrn 1.557
_exptl_crystal_density_method 'not measured'
_exptl_crystal_description block
_exptl_crystal_F_000 924
_exptl_crystal_size_max 0.15
_exptl_crystal_size_mid 0.1
_exptl_crystal_size_min 0.1
_refine_diff_density_max 2.130
_refine_diff_density_min -1.139
_refine_diff_density_rms 0.244
_refine_ls_extinction_method none
_refine_ls_goodness_of_fit_ref 1.131
_refine_ls_hydrogen_treatment constr
_refine_ls_matrix_type full
_refine_ls_number_parameters 442
_refine_ls_number_reflns 6657
_refine_ls_number_restraints 0
_refine_ls_restrained_S_all 1.131
_refine_ls_R_factor_all 0.1823
_refine_ls_R_factor_gt 0.1615
_refine_ls_shift/su_max 0.000
_refine_ls_shift/su_mean 0.000
_refine_ls_structure_factor_coef Fsqd
_refine_ls_weighting_details 'calc w=1/[\s^2^(Fo^2^)+(0.0407P)^2^+127.4968P] where P=(Fo^2^+2Fc^2^)/3'
_refine_ls_weighting_scheme calc
_refine_ls_wR_factor_gt 0.3896
_refine_ls_wR_factor_ref 0.3959
_reflns_number_gt 5226
_reflns_number_total 6657
_reflns_threshold_expression >2sigma(I)
_cod_data_source_file c1dt11352f.txt
_cod_data_source_block compound3
_cod_database_code 7017707

loop_
_symmetry_equiv_pos_as_xyz
'x, y, z'
'-x, -y, -z'

loop_
_atom_site_label
_atom_site_type_symbol
_atom_site_fract_x
_atom_site_fract_y
_atom_site_fract_z
_atom_site_U_iso_or_equiv
_atom_site_adp_type
_atom_site_occupancy
_atom_site_symmetry_multiplicity
_atom_site_calc_flag
_atom_site_refinement_flags
Ni1 Ni 0.7692(2) 0.56658(19) 0.16535(12) 0.0228(5) Uani 1 1 d .
P1 P 0.8974(5) 0.5476(4) 0.2726(2) 0.0259(9) Uani 1 1 d .
P2 P 0.5847(4) 0.7540(4) 0.1995(2) 0.0248(9) Uani 1 1 d .
N1 N 0.9248(15) 0.6670(11) 0.1331(8) 0.029(3) Uani 1 1 d .
N2 N 0.6807(15) 0.6064(13) 0.0666(7) 0.027(3) Uani 1 1 d .
Cl1 Cl 0.5956(5) 0.4470(4) 0.2069(2) 0.0315(10) Uani 1 1 d .
Cl2 Cl 0.9304(5) 0.3824(4) 0.1145(2) 0.0332(10) Uani 1 1 d .
Cl3 Cl 0.3339(7) 0.3504(7) 0.3675(4) 0.0718(18) Uani 1 1 d .
Cl4 Cl 0.5700(7) 0.3913(5) 0.4358(3) 0.0606(16) Uani 1 1 d .
Cl5 Cl 0.5673(7) 0.1503(5) 0.3830(4) 0.0633(17) Uani 1 1 d .
Cl6 Cl 0.2631(6) 0.1939(5) 0.2131(3) 0.0509(13) Uani 1 1 d .
Cl7 Cl 0.1263(6) -0.0142(5) 0.2132(3) 0.0503(13) Uani 1 1 d .
Cl8 Cl 0.2244(6) 0.0897(5) 0.0757(3) 0.0532(14) Uani 1 1 d .
O1 O 1.1507(13) 0.6879(12) 0.1286(7) 0.038(3) Uani 1 1 d .
O2 O 0.4932(14) 0.6729(11) 0.0065(7) 0.035(3) Uani 1 1 d .
C1 C 1.0717(19) 0.5523(17) 0.2227(10) 0.033(4) Uani 1 1 d .
H1A H 1.1303 0.5826 0.2541 0.040 Uiso 1 1 calc R
H1B H 1.1190 0.4711 0.2050 0.040 Uiso 1 1 calc R
C2 C 1.0404(17) 0.6400(15) 0.1592(9) 0.026(4) Uani 1 1 d .
C3 C 0.9467(19) 0.7463(19) 0.0682(10) 0.034(4) Uani 1 1 d .
H3A H 0.8798 0.8241 0.0727 0.041 Uiso 1 1 calc R
H3B H 0.9366 0.7058 0.0235 0.041 Uiso 1 1 calc R
C4 C 1.0968(19) 0.7662(17) 0.0680(11) 0.037(4) Uani 1 1 d .
H4A H 1.1526 0.7408 0.0216 0.044 Uiso 1 1 calc R
H4B H 1.0974 0.8520 0.0765 0.044 Uiso 1 1 calc R
C5 C 0.9300(17) 0.4139(15) 0.3324(9) 0.026(4) Uani 1 1 d .
C6 C 0.981(2) 0.4178(17) 0.3985(12) 0.043(5) Uani 1 1 d .
H6 H 0.9944 0.4930 0.4142 0.052 Uiso 1 1 calc R
C7 C 1.013(2) 0.3144(18) 0.4441(11) 0.041(5) Uani 1 1 d .
H7 H 1.0523 0.3179 0.4873 0.049 Uiso 1 1 calc R
C8 C 0.980(2) 0.205(2) 0.4198(11) 0.041(5) Uani 1 1 d .
H8 H 0.9955 0.1351 0.4490 0.049 Uiso 1 1 calc R
C9 C 0.927(2) 0.1991(18) 0.3539(11) 0.044(5) Uani 1 1 d .
H9 H 0.9105 0.1247 0.3387 0.053 Uiso 1 1 calc R
C10 C 0.8988(18) 0.3050(16) 0.3095(10) 0.030(4) Uani 1 1 d .
H10 H 0.8600 0.3019 0.2659 0.037 Uiso 1 1 calc R
C11 C 0.8618(18) 0.6778(14) 0.3355(9) 0.025(4) Uani 1 1 d .
C12 C 0.945(2) 0.7660(17) 0.3373(11) 0.038(4) Uani 1 1 d .
H12 H 1.0267 0.7594 0.3048 0.046 Uiso 1 1 calc R
C13 C 0.910(3) 0.8600(18) 0.3848(12) 0.047(5) Uani 1 1 d .
H13 H 0.9701 0.9139 0.3885 0.056 Uiso 1 1 calc R
C14 C 0.782(3) 0.875(2) 0.4282(13) 0.066(8) Uani 1 1 d .
H14 H 0.7533 0.9442 0.4582 0.079 Uiso 1 1 calc R
C15 C 0.697(2) 0.792(2) 0.4281(12) 0.047(5) Uani 1 1 d .
H15 H 0.6128 0.8008 0.4591 0.056 Uiso 1 1 calc R
C16 C 0.737(2) 0.6965(18) 0.3823(10) 0.038(4) Uani 1 1 d .
H16 H 0.6794 0.6398 0.3817 0.045 Uiso 1 1 calc R
C17 C 0.4663(16) 0.7244(16) 0.1329(10) 0.031(4) Uani 1 1 d .
H17A H 0.4041 0.6723 0.1553 0.037 Uiso 1 1 calc R
H17B H 0.4091 0.8015 0.1186 0.037 Uiso 1 1 calc R
C18 C 0.5512(18) 0.6646(15) 0.0696(10) 0.029(4) Uani 1 1 d .
C19 C 0.723(2) 0.5461(17) -0.0063(9) 0.034(4) Uani 1 1 d .
H19A H 0.7245 0.4584 -0.0030 0.040 Uiso 1 1 calc R
H19B H 0.8147 0.5590 -0.0276 0.040 Uiso 1 1 calc R
C20 C 0.603(2) 0.614(2) -0.0520(11) 0.040(5) Uani 1 1 d .
H20A H 0.6357 0.6755 -0.0847 0.047 Uiso 1 1 calc R
H20B H 0.5691 0.5565 -0.0805 0.047 Uiso 1 1 calc R
C21 C 0.6290(16) 0.9004(14) 0.1709(9) 0.025(4) Uani 1 1 d .
C22 C 0.7071(19) 0.9556(18) 0.2123(9) 0.034(4) Uani 1 1 d .
H22 H 0.7358 0.9168 0.2551 0.041 Uiso 1 1 calc R
C23 C 0.745(2) 1.067(2) 0.1927(11) 0.045(5) Uani 1 1 d .
H23 H 0.7935 1.1032 0.2235 0.054 Uiso 1 1 calc R
C24 C 0.711(2) 1.1236(17) 0.1290(11) 0.037(4) Uani 1 1 d .
H24 H 0.7407 1.1964 0.1155 0.045 Uiso 1 1 calc R
C25 C 0.635(3) 1.0762(19) 0.0852(12) 0.050(6) Uani 1 1 d .
H25 H 0.6118 1.1160 0.0418 0.060 Uiso 1 1 calc R
C26 C 0.5899(18) 0.9616(15) 0.1062(10) 0.029(4) Uani 1 1 d .
H26 H 0.5352 0.9289 0.0769 0.035 Uiso 1 1 calc R
C27 C 0.4613(17) 0.7920(15) 0.2829(10) 0.028(4) Uani 1 1 d .
C28 C 0.409(2) 0.6935(19) 0.3218(11) 0.038(4) Uani 1 1 d .
H28 H 0.4380 0.6130 0.3048 0.046 Uiso 1 1 calc R
C29 C 0.3169(19) 0.718(2) 0.3829(12) 0.043(5) Uani 1 1 d .
H29 H 0.2786 0.6546 0.4053 0.051 Uiso 1 1 calc R
C30 C 0.279(2) 0.8292(19) 0.4123(11) 0.042(5) Uani 1 1 d .
H30 H 0.2180 0.8413 0.4556 0.050 Uiso 1 1 calc R
C31 C 0.3322(19) 0.934(2) 0.3765(12) 0.044(5) Uani 1 1 d .
H31 H 0.3079 1.0131 0.3963 0.053 Uiso 1 1 calc R
C32 C 0.420(2) 0.9083(17) 0.3122(10) 0.034(4) Uani 1 1 d .
H32 H 0.4534 0.9726 0.2873 0.041 Uiso 1 1 calc R
C33 C 0.514(2) 0.3105(18) 0.3675(11) 0.040(5) Uani 1 1 d .
H33 H 0.5589 0.3312 0.3195 0.048 Uiso 1 1 calc R
C34 C 0.148(2) 0.1242(17) 0.1678(12) 0.044(5) Uani 1 1 d .
H34 H 0.0564 0.1804 0.1680 0.053 Uiso 1 1 calc R

loop_
_atom_site_aniso_label
_atom_site_aniso_U_11
_atom_site_aniso_U_22
_atom_site_aniso_U_33
_atom_site_aniso_U_23
_atom_site_aniso_U_13
_atom_site_aniso_U_12
Ni1 0.0198(10) 0.0189(10) 0.0302(12) 0.0007(8) -0.0046(8) -0.0039(8)
P1 0.024(2) 0.020(2) 0.034(2) -0.0011(18) -0.0055(18) -0.0038(17)
P2 0.021(2) 0.021(2) 0.033(2) -0.0016(17) -0.0053(18) -0.0038(17)
N1 0.031(8) 0.008(6) 0.049(9) -0.012(6) 0.005(7) -0.008(6)
N2 0.035(8) 0.028(8) 0.020(7) -0.005(6) -0.004(6) -0.015(6)
Cl1 0.032(2) 0.026(2) 0.038(2) 0.0025(17) -0.0032(18) -0.0090(17)
Cl2 0.033(2) 0.026(2) 0.037(2) -0.0028(18) -0.0039(18) 0.0023(17)
Cl3 0.050(4) 0.075(4) 0.092(5) 0.005(4) -0.015(3) -0.010(3)
Cl4 0.078(4) 0.043(3) 0.064(4) -0.013(3) -0.010(3) -0.015(3)
Cl5 0.080(4) 0.032(3) 0.076(4) -0.003(3) 0.000(3) -0.013(3)
Cl6 0.056(3) 0.042(3) 0.056(3) 0.002(2) -0.017(3) -0.009(2)
Cl7 0.057(3) 0.038(3) 0.054(3) 0.004(2) -0.005(3) -0.006(2)
Cl8 0.062(4) 0.052(3) 0.042(3) 0.000(2) -0.007(3) -0.002(3)
O1 0.030(7) 0.041(8) 0.042(8) 0.001(6) -0.005(6) -0.004(6)
O2 0.048(8) 0.023(6) 0.035(7) 0.003(5) -0.020(6) -0.003(6)
C1 0.028(9) 0.027(9) 0.042(11) 0.006(8) -0.012(8) 0.003(7)
C2 0.022(9) 0.026(9) 0.028(9) 0.003(7) 0.000(7) -0.003(7)
C3 0.027(9) 0.049(11) 0.030(9) 0.006(8) 0.003(7) -0.019(8)
C4 0.030(10) 0.029(10) 0.047(11) -0.003(8) 0.002(8) -0.001(8)
C5 0.023(8) 0.018(8) 0.033(9) 0.000(7) -0.001(7) 0.005(6)
C6 0.049(12) 0.022(9) 0.062(14) -0.010(9) -0.011(10) -0.009(9)
C7 0.043(12) 0.041(11) 0.042(11) 0.010(9) -0.020(9) -0.008(9)
C8 0.029(10) 0.052(12) 0.038(11) 0.013(9) -0.002(8) -0.005(9)
C9 0.058(13) 0.024(10) 0.042(11) -0.007(8) 0.009(10) 0.003(9)
C10 0.025(9) 0.030(9) 0.036(10) 0.010(8) -0.007(7) -0.006(7)
C11 0.036(9) 0.014(7) 0.029(9) 0.007(6) -0.011(7) -0.015(7)
C12 0.046(12) 0.035(10) 0.038(10) 0.008(8) -0.012(9) -0.016(9)
C13 0.062(15) 0.029(10) 0.055(13) 0.005(9) -0.030(12) -0.010(10)
C14 0.09(2) 0.057(15) 0.042(13) -0.009(11) -0.034(13) 0.033(14)
C15 0.037(11) 0.057(14) 0.045(12) -0.021(10) -0.012(9) 0.003(10)
C16 0.029(10) 0.040(11) 0.042(11) -0.009(9) -0.013(8) 0.005(8)
C17 0.008(7) 0.033(9) 0.052(11) 0.006(8) -0.007(7) -0.001(7)
C18 0.032(10) 0.020(8) 0.041(10) 0.007(7) -0.016(8) -0.014(7)
C19 0.036(10) 0.034(10) 0.031(10) 0.005(8) -0.009(8) -0.005(8)
C20 0.032(10) 0.052(12) 0.038(11) -0.001(9) -0.013(8) -0.010(9)
C21 0.015(8) 0.019(8) 0.041(10) -0.005(7) 0.001(7) -0.010(6)
C22 0.036(10) 0.053(12) 0.024(9) 0.005(8) -0.006(8) -0.029(9)
C23 0.046(12) 0.063(14) 0.042(11) 0.009(10) -0.008(9) -0.047(11)
C24 0.033(10) 0.028(10) 0.053(12) -0.005(8) 0.010(9) -0.016(8)
C25 0.063(15) 0.037(12) 0.044(12) 0.014(9) 0.001(11) -0.002(10)
C26 0.023(9) 0.026(9) 0.039(10) 0.001(7) -0.007(7) -0.005(7)
C27 0.019(8) 0.028(9) 0.036(10) -0.002(7) -0.013(7) 0.003(7)
C28 0.036(11) 0.042(11) 0.040(11) -0.008(9) -0.004(9) -0.014(9)
C29 0.019(9) 0.049(12) 0.059(13) 0.012(10) 0.005(9) -0.012(8)
C30 0.038(11) 0.044(12) 0.038(11) 0.000(9) 0.001(9) 0.000(9)
C31 0.020(9) 0.045(12) 0.059(13) -0.021(10) 0.003(9) 0.009(8)
C32 0.043(11) 0.030(10) 0.031(10) 0.004(8) -0.006(8) -0.009(8)
C33 0.036(11) 0.039(11) 0.047(12) -0.009(9) 0.004(9) -0.017(9)
C34 0.038(11) 0.024(10) 0.068(14) -0.003(9) -0.011(10) 0.000(8)

loop_
_atom_type_symbol
_atom_type_description
_atom_type_scat_dispersion_real
_atom_type_scat_dispersion_imag
_atom_type_scat_source
Ni Ni 0.3393 1.1124 'International Tables Vol C Tables 4.2.6.8 and 6.1.1.4'
P P 0.1023 0.0942 'International Tables Vol C Tables 4.2.6.8 and 6.1.1.4'
N N 0.0061 0.0033 'International Tables Vol C Tables 4.2.6.8 and 6.1.1.4'
Cl Cl 0.1484 0.1585 'International Tables Vol C Tables 4.2.6.8 and 6.1.1.4'
O O 0.0106 0.0060 'International Tables Vol C Tables 4.2.6.8 and 6.1.1.4'
C C 0.0033 0.0016 'International Tables Vol C Tables 4.2.6.8 and 6.1.1.4'
H H 0.0000 0.0000 'International Tables Vol C Tables 4.2.6.8 and 6.1.1.4'

loop_
_geom_angle_atom_site_label_1
_geom_angle_atom_site_label_2
_geom_angle_atom_site_label_3
_geom_angle
N1 Ni1 N2 91.8(6)
N1 Ni1 Cl1 177.5(5)
N2 Ni1 Cl1 90.6(4)
N1 Ni1 P1 78.0(5)
N2 Ni1 P1 169.7(4)
Cl1 Ni1 P1 99.56(17)
N1 Ni1 Cl2 88.6(4)
N2 Ni1 Cl2 92.6(4)
Cl1 Ni1 Cl2 90.73(16)
P1 Ni1 Cl2 88.95(16)
N1 Ni1 P2 93.8(4)
N2 Ni1 P2 78.4(4)
Cl1 Ni1 P2 87.28(16)
P1 Ni1 P2 100.26(16)
Cl2 Ni1 P2 170.77(17)
C5 P1 C11 103.8(7)
C5 P1 C1 104.2(8)
C11 P1 C1 104.5(8)
C5 P1 Ni1 126.4(6)
C11 P1 Ni1 117.8(5)
C1 P1 Ni1 96.8(6)
C21 P2 C27 103.7(8)
C21 P2 C17 104.5(8)
C27 P2 C17 101.7(8)
C21 P2 Ni1 116.1(5)
C27 P2 Ni1 131.2(6)
C17 P2 Ni1 94.7(6)
C2 N1 C3 106.5(14)
C2 N1 Ni1 119.5(12)
C3 N1 Ni1 131.6(12)
C18 N2 C19 108.9(14)
C18 N2 Ni1 118.4(12)
C19 N2 Ni1 129.6(11)
C2 O1 C4 104.9(13)
C18 O2 C20 107.8(14)
C2 C1 P1 104.5(11)
C2 C1 H1A 110.9
P1 C1 H1A 110.9
C2 C1 H1B 110.9
P1 C1 H1B 110.9
H1A C1 H1B 108.9
N1 C2 O1 119.8(15)
N1 C2 C1 125.4(15)
O1 C2 C1 114.7(14)
N1 C3 C4 104.6(15)
N1 C3 H3A 110.8
C4 C3 H3A 110.8
N1 C3 H3B 110.8
C4 C3 H3B 110.8
H3A C3 H3B 108.9
O1 C4 C3 104.0(14)
O1 C4 H4A 111.0
C3 C4 H4A 111.0
O1 C4 H4B 111.0
C3 C4 H4B 111.0
H4A C4 H4B 109.0
C6 C5 C10 119.7(16)
C6 C5 P1 122.6(14)
C10 C5 P1 117.6(13)
C5 C6 C7 123.6(17)
C5 C6 H6 118.2
C7 C6 H6 118.2
C8 C7 C6 115.5(18)
C8 C7 H7 122.3
C6 C7 H7 122.3
C9 C8 C7 122.1(18)
C9 C8 H8 119.0
C7 C8 H8 119.0
C8 C9 C10 120.4(19)
C8 C9 H9 119.8
C10 C9 H9 119.8
C5 C10 C9 118.5(17)
C5 C10 H10 120.7
C9 C10 H10 120.7
C16 C11 C12 116.5(17)
C16 C11 P1 117.8(13)
C12 C11 P1 125.5(15)
C13 C12 C11 122(2)
C13 C12 H12 119.2
C11 C12 H12 119.2
C12 C13 C14 119(2)
C12 C13 H13 120.6
C14 C13 H13 120.6
C15 C14 C13 122(2)
C15 C14 H14 119.2
C13 C14 H14 119.2
C16 C15 C14 118(2)
C16 C15 H15 121.0
C14 C15 H15 121.0
C15 C16 C11 123(2)
C15 C16 H16 118.3
C11 C16 H16 118.3
C18 C17 P2 108.5(11)
C18 C17 H17A 110.0
P2 C17 H17A 110.0
C18 C17 H17B 110.0
P2 C17 H17B 110.0
H17A C17 H17B 108.4
N2 C18 O2 116.2(16)
N2 C18 C17 126.4(15)
O2 C18 C17 117.3(15)
N2 C19 C20 102.0(14)
N2 C19 H19A 111.4
C20 C19 H19A 111.4
N2 C19 H19B 111.4
C20 C19 H19B 111.4
H19A C19 H19B 109.2
O2 C20 C19 102.2(14)
O2 C20 H20A 111.3
C19 C20 H20A 111.3
O2 C20 H20B 111.3
C19 C20 H20B 111.3
H20A C20 H20B 109.2
C22 C21 C26 116.7(15)
C22 C21 P2 120.0(14)
C26 C21 P2 123.2(12)
C21 C22 C23 122.4(17)
C21 C22 H22 118.8
C23 C22 H22 118.8
C24 C23 C22 120.7(17)
C24 C23 H23 119.6
C22 C23 H23 119.6
C25 C24 C23 120.9(18)
C25 C24 H24 119.6
C23 C24 H24 119.6
C24 C25 C26 119.3(19)
C24 C25 H25 120.3
C26 C25 H25 120.3
C21 C26 C25 119.9(17)
C21 C26 H26 120.0
C25 C26 H26 120.0
C32 C27 C28 117.8(17)
C32 C27 P2 124.0(14)
C28 C27 P2 118.1(13)
C29 C28 C27 119.6(18)
C29 C28 H28 120.2
C27 C28 H28 120.2
C30 C29 C28 122.9(19)
C30 C29 H29 118.5
C28 C29 H29 118.5
C29 C30 C31 120.2(18)
C29 C30 H30 119.9
C31 C30 H30 119.9
C32 C31 C30 115.9(18)
C32 C31 H31 122.0
C30 C31 H31 122.0
C27 C32 C31 123.3(18)
C27 C32 H32 118.4
C31 C32 H32 118.4
Cl3 C33 Cl4 111.0(11)
Cl3 C33 Cl5 110.8(11)
Cl4 C33 Cl5 108.8(12)
Cl3 C33 H33 108.7
Cl4 C33 H33 108.7
Cl5 C33 H33 108.7
Cl7 C34 Cl6 109.3(12)
Cl7 C34 Cl8 108.8(10)
Cl6 C34 Cl8 108.8(12)
Cl7 C34 H34 109.9
Cl6 C34 H34 109.9
Cl8 C34 H34 109.9

loop_
_geom_bond_atom_site_label_1
_geom_bond_atom_site_label_2
_geom_bond_distance
Ni1 N1 2.083(14)
Ni1 N2 2.098(14)
Ni1 Cl1 2.402(5)
Ni1 P1 2.439(5)
Ni1 Cl2 2.444(5)
Ni1 P2 2.499(5)
P1 C5 1.819(17)
P1 C11 1.824(17)
P1 C1 1.845(19)
P2 C21 1.812(16)
P2 C27 1.834(18)
P2 C17 1.858(17)
N1 C2 1.26(2)
N1 C3 1.48(2)
N2 C18 1.29(2)
N2 C19 1.49(2)
Cl3 C33 1.72(2)
Cl4 C33 1.76(2)
Cl5 C33 1.77(2)
Cl6 C34 1.78(2)
Cl7 C34 1.76(2)
Cl8 C34 1.78(2)
O1 C2 1.35(2)
O1 C4 1.47(2)
O2 C18 1.34(2)
O2 C20 1.49(2)
C1 C2 1.52(2)
C1 H1A 0.9700
C1 H1B 0.9700
C3 C4 1.53(2)
C3 H3A 0.9700
C3 H3B 0.9700
C4 H4A 0.9700
C4 H4B 0.9700
C5 C6 1.37(3)
C5 C10 1.39(2)
C6 C7 1.41(3)
C6 H6 0.9300
C7 C8 1.41(3)
C7 H7 0.9300
C8 C9 1.38(3)
C8 H8 0.9300
C9 C10 1.41(3)
C9 H9 0.9300
C10 H10 0.9300
C11 C16 1.38(3)
C11 C12 1.40(2)
C12 C13 1.34(3)
C12 H12 0.9300
C13 C14 1.38(4)
C13 H13 0.9300
C14 C15 1.37(4)
C14 H14 0.9300
C15 C16 1.33(3)
C15 H15 0.9300
C16 H16 0.9300
C17 C18 1.44(3)
C17 H17A 0.9700
C17 H17B 0.9700
C19 C20 1.58(2)
C19 H19A 0.9700
C19 H19B 0.9700
C20 H20A 0.9700
C20 H20B 0.9700
C21 C22 1.38(2)
C21 C26 1.41(2)
C22 C23 1.38(3)
C22 H22 0.9300
C23 C24 1.36(3)
C23 H23 0.9300
C24 C25 1.34(3)
C24 H24 0.9300
C25 C26 1.46(3)
C25 H25 0.9300
C26 H26 0.9300
C27 C32 1.37(2)
C27 C28 1.44(3)
C28 C29 1.35(3)
C28 H28 0.9300
C29 C30 1.32(3)
C29 H29 0.9300
C30 C31 1.48(3)
C30 H30 0.9300
C31 C32 1.37(3)
C31 H31 0.9300
C32 H32 0.9300
C33 H33 0.9800
C34 H34 0.9800
